data_4329538
loop_
_publ_author_name
'Juan Diwu'
'Daniel J. Grant'
'Shuao Wang'
'Laura Gagliardi'
'Thomas E. Albrecht-Schmitt'

_publ_section_title
;
 Periodic Trends in Lanthanide and Actinide Phosphonates: Discontinuity
 between Plutonium and Americium
;
_journal_name_full 'Inorganic Chemistry'
_journal_page_first 6906
_journal_page_last 6915
_journal_paper_doi 10.1021/ic300742p
_journal_volume 51
_journal_year 2012
_chemical_formula_moiety NaNd[CH2(PO3)2](H2O)
_chemical_formula_sum 'C H2 Na Nd O7 P2'
_chemical_formula_weight 355.20
_chemical_name_common 'sodium neodymium methylenediphosphonate'
_chemical_name_systematic
; 
 ? 
;
_space_group_IT_number 14
_symmetry_cell_setting monoclinic
_symmetry_space_group_name_Hall '-P 2ybc'
_symmetry_space_group_name_H-M 'P 1 21/c 1'
_atom_sites_solution_hydrogens geom
_atom_sites_solution_primary direct
_atom_sites_solution_secondary difmap
_audit_creation_method SHELXL-97
_cell_angle_alpha 90.00
_cell_angle_beta 90.650(4)
_cell_angle_gamma 90.00
_cell_formula_units_Z 4
_cell_length_a 6.718(3)
_cell_length_b 15.056(6)
_cell_length_c 6.711(3)
_cell_measurement_reflns_used 1563
_cell_measurement_temperature 100(2)
_cell_measurement_theta_max 27.51
_cell_measurement_theta_min 2.71
_cell_volume 678.7(5)
_computing_cell_refinement 'SMART SAINT'
_computing_data_collection SMART
_computing_data_reduction SAINT
_computing_molecular_graphics 'SHELXP-97 (Sheldrick, 1997)'
_computing_publication_material 'SHELCIF-97 (Sheldrick, 2000)'
_computing_structure_refinement 'SHELXL-97 (Sheldrick, 1997)'
_computing_structure_solution 'SHELXS-97 (Sheldrick, 1990)'
_diffrn_ambient_temperature 100(2)
_diffrn_detector_area_resol_mean 0
_diffrn_measured_fraction_theta_full 0.997
_diffrn_measured_fraction_theta_max 0.997
_diffrn_measurement_device_type 'Bruker APEXII'
_diffrn_measurement_method '0.5 wide w/ exposures'
_diffrn_radiation_monochromator 'Quazar optics'
_diffrn_radiation_source 'Imus microdocused'
_diffrn_radiation_type MoK\a
_diffrn_radiation_wavelength 0.71073
_diffrn_reflns_av_R_equivalents 0.0512
_diffrn_reflns_av_sigmaI/netI 0.0378
_diffrn_reflns_limit_h_max 8
_diffrn_reflns_limit_h_min -8
_diffrn_reflns_limit_k_max 19
_diffrn_reflns_limit_k_min -19
_diffrn_reflns_limit_l_max 8
_diffrn_reflns_limit_l_min -8
_diffrn_reflns_number 7619
_diffrn_reflns_theta_full 27.51
_diffrn_reflns_theta_max 27.51
_diffrn_reflns_theta_min 2.71
_exptl_absorpt_coefficient_mu 8.178
_exptl_absorpt_correction_T_max 0.899
_exptl_absorpt_correction_T_min 0.775
_exptl_absorpt_correction_type numerical
_exptl_absorpt_process_details shelxprep
_exptl_crystal_colour needle
_exptl_crystal_density_diffrn 3.476
_exptl_crystal_density_meas ?
_exptl_crystal_description colorless
_exptl_crystal_F_000 660
_exptl_crystal_size_max 0.035
_exptl_crystal_size_mid 0.026
_exptl_crystal_size_min 0.013
_refine_diff_density_max 0.934
_refine_diff_density_min -1.190
_refine_diff_density_rms 0.216
_refine_ls_extinction_method none
_refine_ls_goodness_of_fit_ref 1.086
_refine_ls_hydrogen_treatment constr
_refine_ls_matrix_type full
_refine_ls_number_parameters 109
_refine_ls_number_reflns 1563
_refine_ls_number_restraints 0
_refine_ls_restrained_S_all 1.086
_refine_ls_R_factor_all 0.0359
_refine_ls_R_factor_gt 0.0286
_refine_ls_shift/su_max 0.009
_refine_ls_shift/su_mean 0.001
_refine_ls_structure_factor_coef Fsqd
_refine_ls_weighting_details 'calc w=1/[\s^2^(Fo^2^)+(0.0318P)^2^+3.5232P] where P=(Fo^2^+2Fc^2^)/3'
_refine_ls_weighting_scheme calc
_refine_ls_wR_factor_gt 0.0702
_refine_ls_wR_factor_ref 0.0731
_reflns_number_gt 1357
_reflns_number_total 1563
_reflns_threshold_expression >2sigma(I)
_cod_data_source_file ic300742p_si_002_10.cif
_cod_data_source_block NaNdC1P2
_cod_depositor_comments
;
The following automatic conversions were performed:

'_exptl_crystal_density_meas' value 'n/a' was changed to '?' - the
value is perceived as not measured.

Automatic conversion script
Id: cif_fix_values 3008 2015-01-20 13:52:24Z robertas 
;
_cod_original_cell_volume 678.7(4)
_cod_database_code 4329538

loop_
_symmetry_equiv_pos_as_xyz
'x, y, z'
'-x, y+1/2, -z+1/2'
'-x, -y, -z'
'x, -y-1/2, z-1/2'

loop_
_atom_site_label
_atom_site_type_symbol
_atom_site_fract_x
_atom_site_fract_y
_atom_site_fract_z
_atom_site_U_iso_or_equiv
_atom_site_adp_type
_atom_site_occupancy
_atom_site_symmetry_multiplicity
_atom_site_calc_flag
_atom_site_refinement_flags
Nd1 Nd 0.32730(5) 0.59868(2) 0.10381(4) 0.00860(11) Uani 1 1 d .
P1 P 0.1747(2) 0.40193(10) 0.1344(2) 0.0072(3) Uani 1 1 d .
P2 P 0.4726(2) 0.65919(9) -0.3935(2) 0.0069(3) Uani 1 1 d .
Na1 Na 0.8083(3) 0.52937(16) -0.6357(3) 0.0116(5) Uani 1 1 d .
O8 O 0.3597(6) 0.5987(3) -0.2530(6) 0.0097(8) Uani 1 1 d .
O7 O 0.1326(6) 0.4795(3) 0.2754(6) 0.0082(8) Uani 1 1 d .
O6 O 0.5140(6) 0.6130(3) -0.5908(6) 0.0088(8) Uani 1 1 d .
O5 O -0.0078(6) 0.3625(3) 0.0349(6) 0.0098(8) Uani 1 1 d .
O4 O 0.3222(6) 0.4373(3) -0.0225(6) 0.0095(8) Uani 1 1 d .
O3 O 0.3676(6) 0.7477(3) -0.4277(6) 0.0097(8) Uani 1 1 d .
O2 O 0.0679(6) 0.6655(3) 0.3558(6) 0.0122(9) Uani 1 1 d .
C1 C 0.2908(8) 0.3145(4) 0.2759(8) 0.0082(11) Uani 1 1 d .
H1A H 0.3105 0.2631 0.1863 0.010 Uiso 1 1 calc R
H1B H 0.1975 0.2957 0.3809 0.010 Uiso 1 1 calc R

loop_
_atom_site_aniso_label
_atom_site_aniso_U_11
_atom_site_aniso_U_22
_atom_site_aniso_U_33
_atom_site_aniso_U_23
_atom_site_aniso_U_13
_atom_site_aniso_U_12
Nd1 0.01189(17) 0.00805(16) 0.00586(17) -0.00017(12) 0.00021(11) -0.00028(12)
P1 0.0102(7) 0.0071(6) 0.0044(7) 0.0001(5) -0.0003(5) 0.0001(6)
P2 0.0112(7) 0.0053(6) 0.0041(7) -0.0006(5) 0.0001(5) 0.0010(5)
Na1 0.0128(11) 0.0146(12) 0.0074(12) -0.0034(9) -0.0013(9) 0.0022(9)
O8 0.017(2) 0.0081(19) 0.0043(19) -0.0002(16) 0.0013(16) -0.0033(17)
O7 0.0110(19) 0.0080(19) 0.006(2) -0.0015(15) 0.0001(15) 0.0009(16)
O6 0.016(2) 0.0096(19) 0.0013(18) -0.0019(15) -0.0004(15) 0.0005(16)
O5 0.0093(19) 0.0109(19) 0.009(2) -0.0003(16) -0.0017(16) 0.0023(16)
O4 0.014(2) 0.0104(19) 0.0040(19) 0.0009(15) 0.0002(16) 0.0005(17)
O3 0.014(2) 0.0079(19) 0.007(2) 0.0016(16) -0.0018(16) 0.0019(16)
O2 0.015(2) 0.0086(19) 0.013(2) 0.0004(17) 0.0020(17) 0.0022(17)
C1 0.011(3) 0.008(3) 0.006(3) -0.001(2) 0.000(2) 0.002(2)

loop_
_atom_type_symbol
_atom_type_description
_atom_type_scat_dispersion_real
_atom_type_scat_dispersion_imag
_atom_type_scat_source
C C 0.0033 0.0016 'International Tables Vol C Tables 4.2.6.8 and 6.1.1.4'
H H 0.0000 0.0000 'International Tables Vol C Tables 4.2.6.8 and 6.1.1.4'
O O 0.0106 0.0060 'International Tables Vol C Tables 4.2.6.8 and 6.1.1.4'
Na Na 0.0362 0.0249 'International Tables Vol C Tables 4.2.6.8 and 6.1.1.4'
P P 0.1023 0.0942 'International Tables Vol C Tables 4.2.6.8 and 6.1.1.4'
Nd Nd -0.1943 3.0179 'International Tables Vol C Tables 4.2.6.8 and 6.1.1.4'

loop_
_geom_angle_atom_site_label_1
_geom_angle_atom_site_label_2
_geom_angle_atom_site_label_3
_geom_angle
_geom_angle_site_symmetry_1
_geom_angle_site_symmetry_3
O3 Nd1 O6 85.88(13) 4_576 1_556
O3 Nd1 O5 80.10(14) 4_576 3_565
O6 Nd1 O5 139.89(14) 1_556 3_565
O3 Nd1 O8 84.16(13) 4_576 .
O6 Nd1 O8 142.85(14) 1_556 .
O5 Nd1 O8 72.85(14) 3_565 .
O3 Nd1 O4 94.85(14) 4_576 3_665
O6 Nd1 O4 73.71(14) 1_556 3_665
O5 Nd1 O4 144.43(14) 3_565 3_665
O8 Nd1 O4 71.61(13) . 3_665
O3 Nd1 O7 144.15(14) 4_576 .
O6 Nd1 O7 86.71(13) 1_556 .
O5 Nd1 O7 83.31(14) 3_565 .
O8 Nd1 O7 120.68(13) . .
O4 Nd1 O7 116.49(13) 3_665 .
O3 Nd1 O4 154.84(14) 4_576 .
O6 Nd1 O4 111.79(13) 1_556 .
O5 Nd1 O4 95.37(13) 3_565 .
O8 Nd1 O4 70.93(13) . .
O4 Nd1 O4 74.40(15) 3_665 .
O7 Nd1 O4 58.05(13) . .
O3 Nd1 O2 76.06(14) 4_576 .
O6 Nd1 O2 76.18(14) 1_556 .
O5 Nd1 O2 64.04(14) 3_565 .
O8 Nd1 O2 134.82(14) . .
O4 Nd1 O2 149.09(13) 3_665 .
O7 Nd1 O2 68.10(13) . .
O4 Nd1 O2 124.34(13) . .
O3 Nd1 P1 167.56(10) 4_576 .
O6 Nd1 P1 101.36(10) 1_556 .
O5 Nd1 P1 87.93(10) 3_565 .
O8 Nd1 P1 95.64(10) . .
O4 Nd1 P1 96.89(10) 3_665 .
O7 Nd1 P1 28.76(9) . .
O4 Nd1 P1 29.34(10) . .
O2 Nd1 P1 95.68(9) . .
O3 Nd1 Na1 117.08(10) 4_576 3_664
O6 Nd1 Na1 150.73(10) 1_556 3_664
O5 Nd1 Na1 66.24(10) 3_565 3_664
O8 Nd1 Na1 36.73(10) . 3_664
O4 Nd1 Na1 85.79(10) 3_665 3_664
O7 Nd1 Na1 83.97(10) . 3_664
O4 Nd1 Na1 40.90(9) . 3_664
O2 Nd1 Na1 124.80(10) . 3_664
P1 Nd1 Na1 59.93(5) . 3_664
O3 Nd1 Na1 102.38(10) 4_576 1_556
O6 Nd1 Na1 36.78(10) 1_556 1_556
O5 Nd1 Na1 174.82(11) 3_565 1_556
O8 Nd1 Na1 111.80(11) . 1_556
O4 Nd1 Na1 40.36(10) 3_665 1_556
O7 Nd1 Na1 92.15(10) . 1_556
O4 Nd1 Na1 84.29(10) . 1_556
O2 Nd1 Na1 111.94(10) . 1_556
P1 Nd1 Na1 89.28(5) . 1_556
Na1 Nd1 Na1 115.89(4) 3_664 1_556
O3 Nd1 Nd1 129.08(11) 4_576 3_665
O6 Nd1 Nd1 93.69(10) 1_556 3_665
O5 Nd1 Nd1 124.14(10) 3_565 3_665
O8 Nd1 Nd1 66.22(10) . 3_665
O4 Nd1 Nd1 37.99(9) 3_665 3_665
O7 Nd1 Nd1 86.37(9) . 3_665
O4 Nd1 Nd1 36.42(9) . 3_665
O2 Nd1 Nd1 152.78(9) . 3_665
P1 Nd1 Nd1 61.12(4) . 3_665
Na1 Nd1 Nd1 58.11(4) 3_664 3_665
Na1 Nd1 Nd1 57.78(4) 1_556 3_665
O5 P1 O7 114.7(2) . .
O5 P1 O4 110.9(2) . .
O7 P1 O4 106.4(2) . .
O5 P1 C1 106.9(3) . .
O7 P1 C1 108.3(2) . .
O4 P1 C1 109.5(3) . .
O5 P1 Nd1 127.25(17) . .
O7 P1 Nd1 51.97(16) . .
O4 P1 Nd1 54.54(16) . .
C1 P1 Nd1 125.82(19) . .
O8 P2 O6 111.3(2) . .
O8 P2 O3 112.6(2) . .
O6 P2 O3 110.9(2) . .
O8 P2 C1 107.6(2) . 3_665
O6 P2 C1 108.1(3) . 3_665
O3 P2 C1 106.1(2) . 3_665
O8 P2 Na1 106.81(17) . .
O6 P2 Na1 36.49(16) . .
O3 P2 Na1 137.44(18) . .
C1 P2 Na1 75.57(19) 3_665 .
O8 P2 Na1 35.54(16) . 3_664
O6 P2 Na1 77.14(17) . 3_664
O3 P2 Na1 118.73(18) . 3_664
C1 P2 Na1 129.75(19) 3_665 3_664
Na1 P2 Na1 85.39(7) . 3_664
O8 Na1 O6 94.49(16) 3_664 .
O8 Na1 O7 95.69(16) 3_664 1_654
O6 Na1 O7 164.93(18) . 1_654
O8 Na1 O7 109.91(16) 3_664 3_665
O6 Na1 O7 91.70(15) . 3_665
O7 Na1 O7 95.23(15) 1_654 3_665
O8 Na1 O4 73.21(15) 3_664 3_664
O6 Na1 O4 74.04(15) . 3_664
O7 Na1 O4 98.37(16) 1_654 3_664
O7 Na1 O4 165.69(17) 3_665 3_664
O8 Na1 O2 157.85(17) 3_664 1_654
O6 Na1 O2 98.03(15) . 1_654
O7 Na1 O2 68.93(14) 1_654 1_654
O7 Na1 O2 87.97(15) 3_665 1_654
O4 Na1 O2 92.76(15) 3_664 1_654
O8 Na1 Na1 109.17(15) 3_664 3_764
O6 Na1 Na1 136.81(16) . 3_764
O7 Na1 Na1 48.44(11) 1_654 3_764
O7 Na1 Na1 46.80(11) 3_665 3_764
O4 Na1 Na1 146.57(16) 3_664 3_764
O2 Na1 Na1 73.16(12) 1_654 3_764
O8 Na1 P2 107.67(13) 3_664 .
O6 Na1 P2 22.52(10) . .
O7 Na1 P2 155.48(13) 1_654 .
O7 Na1 P2 70.22(11) 3_665 .
O4 Na1 P2 95.48(12) 3_664 .
O2 Na1 P2 90.34(12) 1_654 .
Na1 Na1 P2 114.31(11) 3_764 .
O8 Na1 P2 22.07(10) 3_664 3_664
O6 Na1 P2 88.42(12) . 3_664
O7 Na1 P2 105.03(13) 1_654 3_664
O7 Na1 P2 88.93(12) 3_665 3_664
O4 Na1 P2 91.82(12) 3_664 3_664
O2 Na1 P2 172.92(13) 1_654 3_664
Na1 Na1 P2 100.13(10) 3_764 3_664
P2 Na1 P2 94.61(7) . 3_664
O8 Na1 Nd1 37.75(10) 3_664 3_664
O6 Na1 Nd1 100.57(11) . 3_664
O7 Na1 Nd1 81.04(11) 1_654 3_664
O7 Na1 Nd1 145.64(13) 3_665 3_664
O4 Na1 Nd1 42.45(10) 3_664 3_664
O2 Na1 Nd1 121.31(12) 1_654 3_664
Na1 Na1 Nd1 120.42(11) 3_764 3_664
P2 Na1 Nd1 122.20(7) . 3_664
P2 Na1 Nd1 59.79(5) 3_664 3_664
O8 Na1 Nd1 71.13(11) 3_664 1_554
O6 Na1 Nd1 37.41(10) . 1_554
O7 Na1 Nd1 138.15(13) 1_654 1_554
O7 Na1 Nd1 126.61(12) 3_665 1_554
O4 Na1 Nd1 40.09(10) 3_664 1_554
O2 Na1 Nd1 109.20(11) 1_654 1_554
Na1 Na1 Nd1 173.34(12) 3_764 1_554
P2 Na1 Nd1 59.92(5) . 1_554
P2 Na1 Nd1 77.73(6) 3_664 1_554
Nd1 Na1 Nd1 64.11(4) 3_664 1_554
O8 Na1 Nd1 119.09(13) 3_664 1_654
O6 Na1 Nd1 129.92(13) . 1_654
O7 Na1 Nd1 35.03(10) 1_654 1_654
O7 Na1 Nd1 108.00(12) 3_665 1_654
O4 Na1 Nd1 81.18(11) 3_664 1_654
O2 Na1 Nd1 40.05(10) 1_654 1_654
Na1 Na1 Nd1 68.46(8) 3_764 1_654
P2 Na1 Nd1 129.39(7) . 1_654
P2 Na1 Nd1 135.80(7) 3_664 1_654
Nd1 Na1 Nd1 88.47(5) 3_664 1_654
Nd1 Na1 Nd1 117.49(6) 1_554 1_654
P2 O8 Na1 122.4(2) . 3_664
P2 O8 Nd1 131.9(2) . .
Na1 O8 Nd1 105.52(16) 3_664 .
P1 O7 Na1 124.7(2) . 1_456
P1 O7 Na1 122.6(2) . 3_665
Na1 O7 Na1 84.77(15) 1_456 3_665
P1 O7 Nd1 99.3(2) . .
Na1 O7 Nd1 111.86(16) 1_456 .
Na1 O7 Nd1 114.38(16) 3_665 .
P2 O6 Na1 121.0(2) . .
P2 O6 Nd1 133.2(2) . 1_554
Na1 O6 Nd1 105.80(16) . 1_554
P1 O5 Nd1 142.4(2) . 3_565
P1 O4 Nd1 133.7(2) . 3_665
P1 O4 Na1 118.3(2) . 3_664
Nd1 O4 Na1 99.54(15) 3_665 3_664
P1 O4 Nd1 96.12(19) . .
Nd1 O4 Nd1 105.60(15) 3_665 .
Na1 O4 Nd1 96.65(15) 3_664 .
P2 O3 Nd1 154.8(2) . 4_575
Nd1 O2 Na1 98.97(14) . 1_456
P1 C1 P2 116.4(3) . 3_665

loop_
_geom_bond_atom_site_label_1
_geom_bond_atom_site_label_2
_geom_bond_distance
_geom_bond_site_symmetry_2
Nd1 O3 2.338(4) 4_576
Nd1 O6 2.401(4) 1_556
Nd1 O5 2.402(4) 3_565
Nd1 O8 2.407(4) .
Nd1 O4 2.483(4) 3_665
Nd1 O7 2.508(4) .
Nd1 O4 2.574(4) .
Nd1 O2 2.641(4) .
Nd1 P1 3.1422(18) .
Nd1 Na1 3.788(2) 3_664
Nd1 Na1 3.802(3) 1_556
Nd1 Nd1 4.0283(12) 3_665
P1 O5 1.511(4) .
P1 O7 1.532(4) .
P1 O4 1.549(4) .
P1 C1 1.796(6) .
P2 O8 1.520(4) .
P2 O6 1.524(4) .
P2 O3 1.524(4) .
P2 C1 1.811(6) 3_665
P2 Na1 3.411(3) .
P2 Na1 3.415(3) 3_664
Na1 O8 2.351(5) 3_664
Na1 O6 2.366(5) .
Na1 O7 2.387(5) 1_654
Na1 O7 2.450(5) 3_665
Na1 O4 2.497(5) 3_664
Na1 O2 2.692(5) 1_654
Na1 Na1 3.261(5) 3_764
Na1 P2 3.415(3) 3_664
Na1 Nd1 3.788(2) 3_664
Na1 Nd1 3.802(3) 1_554
Na1 Nd1 4.055(3) 1_654
O8 Na1 2.351(4) 3_664
O7 Na1 2.387(5) 1_456
O7 Na1 2.450(5) 3_665
O6 Nd1 2.401(4) 1_554
O5 Nd1 2.402(4) 3_565
O4 Nd1 2.483(4) 3_665
O4 Na1 2.497(5) 3_664
O3 Nd1 2.338(4) 4_575
O2 Na1 2.692(5) 1_456
C1 P2 1.811(6) 3_665
